data_4334245
loop_
_publ_author_name
'Biswajit Mondal'
'Kushal Sengupta'
'Atanu Rana'
'Atif Mahammed'
'Mark Botoshansky'
'Somdatta Ghosh Dey'
'Zeev Gross'
'Abhishek Dey'

_publ_section_title
;
 Cobalt Corrole Catalyst for Efficient Hydrogen Evolution Reaction from
 H2O under Ambient Conditions: Reactivity, Spectroscopy, and Density
 Functional Theory Calculations
;
_journal_name_full 'Inorganic Chemistry'
_journal_page_first 3381
_journal_page_last 3387
_journal_paper_doi 10.1021/ic4000473
_journal_volume 52
_journal_year 2013
_chemical_formula_sum 'C52.5 H13 Co F23 N6'
_chemical_formula_weight 1223.62
_chemical_name_common 'Grosss-41 (Atif)'
_chemical_name_systematic
; 
 ? 
;
_space_group_IT_number 15
_symmetry_cell_setting monoclinic
_symmetry_space_group_name_Hall '-C 2yc'
_symmetry_space_group_name_H-M 'C 1 2/c 1'
_atom_sites_solution_hydrogens geom
_atom_sites_solution_primary direct
_atom_sites_solution_secondary difmap
_audit_creation_method SHELXL-97
_cell_angle_alpha 90.00
_cell_angle_beta 92.246(1)
_cell_angle_gamma 90.00
_cell_formula_units_Z 16
_cell_length_a 36.763(2)
_cell_length_b 19.7464(9)
_cell_length_c 26.072(1)
_cell_measurement_reflns_used 9957
_cell_measurement_temperature 293(2)
_cell_measurement_theta_max 25.68
_cell_measurement_theta_min 2.46
_cell_volume 18912.1(15)
_computing_cell_refinement 'APEX2 v2010.7-0 (Bruker AXS)'
_computing_data_collection 'Bruker Instrument Service v2010.7.0.0'
_computing_data_reduction 'SAINT V7.68A (Bruker AXS, 2009)'
_computing_molecular_graphics 'Mercury  2.4'
_computing_structure_refinement 'SHELXL-97 (Sheldrick, 2008)'
_computing_structure_solution 'SHELXS-97 (Sheldrick, 2008)'
_diffrn_ambient_temperature 293(2)
_diffrn_detector_area_resol_mean 8.3333
_diffrn_measured_fraction_theta_full 0.988
_diffrn_measured_fraction_theta_max 0.988
_diffrn_measurement_device_type 'Bruker APEX2 DUO'
_diffrn_measurement_method '\w scan'
_diffrn_radiation_monochromator graphite
_diffrn_radiation_source 'fine-focus sealed tube'
_diffrn_radiation_type MoK\a
_diffrn_radiation_wavelength 0.71073
_diffrn_reflns_av_R_equivalents 0.0272
_diffrn_reflns_av_sigmaI/netI 0.0456
_diffrn_reflns_limit_h_max 44
_diffrn_reflns_limit_h_min -30
_diffrn_reflns_limit_k_max 21
_diffrn_reflns_limit_k_min -23
_diffrn_reflns_limit_l_max 25
_diffrn_reflns_limit_l_min -31
_diffrn_reflns_number 32722
_diffrn_reflns_theta_full 25.25
_diffrn_reflns_theta_max 25.25
_diffrn_reflns_theta_min 1.40
_diffrn_standards_interval_count 0
_diffrn_standards_interval_time 0
_diffrn_standards_number 0
_exptl_absorpt_coefficient_mu 0.499
_exptl_absorpt_correction_T_max 0.9241
_exptl_absorpt_correction_T_min 0.7841
_exptl_absorpt_correction_type multi-scan
_exptl_absorpt_process_details 'SADABS V2008/1 (Bruker AXS)'
_exptl_crystal_colour red
_exptl_crystal_density_diffrn 1.719
_exptl_crystal_description cubic
_exptl_crystal_F_000 9664
_exptl_crystal_size_max 0.51
_exptl_crystal_size_mid 0.26
_exptl_crystal_size_min 0.16
_refine_diff_density_max 0.762
_refine_diff_density_min -0.581
_refine_diff_density_rms 0.080
_refine_ls_extinction_method none
_refine_ls_goodness_of_fit_ref 0.995
_refine_ls_hydrogen_treatment constr
_refine_ls_matrix_type full
_refine_ls_number_parameters 1447
_refine_ls_number_reflns 16910
_refine_ls_number_restraints 13
_refine_ls_restrained_S_all 0.995
_refine_ls_R_factor_all 0.1145
_refine_ls_R_factor_gt 0.0735
_refine_ls_shift/su_max 0.018
_refine_ls_shift/su_mean 0.003
_refine_ls_structure_factor_coef Fsqd
_refine_ls_weighting_details 'calc w=1/[\s^2^(Fo^2^)+(0.1810P)^2^+13.3411P] where P=(Fo^2^+2Fc^2^)/3'
_refine_ls_weighting_scheme calc
_refine_ls_wR_factor_gt 0.2301
_refine_ls_wR_factor_ref 0.2606
_reflns_number_gt 10922
_reflns_number_total 16910
_reflns_threshold_expression >2sigma(I)
_cod_data_source_file ic4000473_si_002.cif
_cod_data_source_block Gross-41
_cod_original_sg_symbol_H-M 'C 2/c'
_cod_original_formula_sum 'C52.50 H13 Co F23 N6'
_cod_database_code 4334245

loop_
_symmetry_equiv_pos_as_xyz
'x, y, z'
'-x, y, -z+1/2'
'x+1/2, y+1/2, z'
'-x+1/2, y+1/2, -z+1/2'
'-x, -y, -z'
'x, -y, z-1/2'
'-x+1/2, -y+1/2, -z'
'x+1/2, -y+1/2, z-1/2'

loop_
_atom_site_label
_atom_site_type_symbol
_atom_site_fract_x
_atom_site_fract_y
_atom_site_fract_z
_atom_site_U_iso_or_equiv
_atom_site_adp_type
_atom_site_occupancy
_atom_site_symmetry_multiplicity
_atom_site_calc_flag
_atom_site_refinement_flags
Co1 Co 0.103706(16) 0.73496(4) 0.07090(2) 0.0517(2) Uani 1 1 d .
N21 N 0.14047(10) 0.7698(2) 0.11476(15) 0.0535(10) Uani 1 1 d .
N22 N 0.06737(10) 0.7668(2) 0.11487(16) 0.0564(10) Uani 1 1 d .
N23 N 0.07095(11) 0.6953(2) 0.02150(15) 0.0578(11) Uani 1 1 d .
N24 N 0.14378(10) 0.7101(2) 0.03265(15) 0.0566(10) Uani 1 1 d .
N1 N 0.10583(11) 0.6467(2) 0.10884(16) 0.0597(11) Uani 1 1 d .
N2 N 0.09997(10) 0.8230(2) 0.03252(16) 0.0560(10) Uani 1 1 d .
F1 F 0.23493(7) 0.7911(2) 0.13749(13) 0.0820(10) Uani 1 1 d .
F2 F 0.18945(9) 0.8448(2) 0.21900(13) 0.0856(11) Uani 1 1 d .
F3 F 0.03255(9) 0.8461(2) 0.22470(13) 0.0894(11) Uani 1 1 d .
F4 F -0.02272(8) 0.8063(2) 0.14755(14) 0.0975(13) Uani 1 1 d .
F5 F -0.01567(9) 0.6671(2) -0.03883(13) 0.0987(13) Uani 1 1 d .
F6 F 0.04446(10) 0.6045(2) -0.09125(13) 0.0941(12) Uani 1 1 d .
F7 F 0.19951(9) 0.63210(19) -0.05699(12) 0.0814(10) Uani 1 1 d .
F8 F 0.23908(8) 0.69968(19) 0.02988(13) 0.0792(10) Uani 1 1 d .
F9 F 0.11575(15) 0.9545(2) 0.1870(2) 0.1315(17) Uani 1 1 d .
F10 F 0.1146(2) 1.0306(3) 0.2715(3) 0.202(3) Uani 1 1 d .
F11 F 0.10659(17) 0.9725(4) 0.3636(2) 0.194(3) Uani 1 1 d .
F12 F 0.09967(12) 0.8371(4) 0.37058(16) 0.173(3) Uani 1 1 d .
F13 F 0.10026(13) 0.7592(3) 0.28475(17) 0.1131(15) Uani 1 1 d .
F14 F -0.01327(19) 0.8580(4) 0.0112(3) 0.187(3) Uani 1 1 d .
F15 F -0.0847(2) 0.8792(4) -0.0111(3) 0.224(4) Uani 1 1 d .
F16 F -0.13399(12) 0.7825(4) 0.0120(2) 0.191(3) Uani 1 1 d .
F17 F -0.11228(16) 0.6734(4) 0.0609(4) 0.227(4) Uani 1 1 d .
F18 F -0.04147(14) 0.6529(3) 0.0837(3) 0.177(3) Uani 1 1 d .
F19 F 0.11370(13) 0.6970(2) -0.13673(15) 0.0996(12) Uani 1 1 d .
F20 F 0.12032(12) 0.6204(3) -0.22174(13) 0.1121(14) Uani 1 1 d .
F21 F 0.13319(18) 0.4874(3) -0.21299(19) 0.152(2) Uani 1 1 d .
F22 F 0.1423(4) 0.4326(3) -0.1187(3) 0.294(6) Uani 1 1 d .
F23 F 0.1334(3) 0.5078(3) -0.03448(19) 0.222(4) Uani 1 1 d .
C1 C 0.17551(12) 0.7614(3) 0.0998(2) 0.0541(12) Uani 1 1 d .
C2 C 0.19879(13) 0.7894(3) 0.1386(2) 0.0593(13) Uani 1 1 d .
C3 C 0.17738(15) 0.8141(3) 0.1758(2) 0.0644(14) Uani 1 1 d .
C4 C 0.14011(13) 0.8010(3) 0.16159(19) 0.0536(12) Uani 1 1 d .
C5 C 0.10738(14) 0.8145(3) 0.18482(19) 0.0567(12) Uani 1 1 d .
C6 C 0.07341(13) 0.7981(3) 0.16178(19) 0.0570(12) Uani 1 1 d .
C7 C 0.03852(15) 0.8162(3) 0.1799(2) 0.0675(15) Uani 1 1 d .
C8 C 0.01331(15) 0.7988(3) 0.1446(2) 0.0732(16) Uani 1 1 d .
C9 C 0.03112(13) 0.7665(3) 0.1022(2) 0.0628(14) Uani 1 1 d .
C10 C 0.01476(14) 0.7406(3) 0.0582(2) 0.0606(13) Uani 1 1 d .
C11 C 0.03380(13) 0.7042(3) 0.0210(2) 0.0609(13) Uani 1 1 d .
C12 C 0.01958(14) 0.6701(4) -0.0236(2) 0.0732(17) Uani 1 1 d .
C13 C 0.04731(16) 0.6416(3) -0.0485(2) 0.0688(15) Uani 1 1 d .
C14 C 0.08066(14) 0.6581(3) -0.02071(19) 0.0603(13) Uani 1 1 d .
C15 C 0.11622(14) 0.6452(3) -0.03694(19) 0.0579(13) Uani 1 1 d .
C16 C 0.14633(14) 0.6712(3) -0.00995(18) 0.0570(12) Uani 1 1 d .
C17 C 0.18474(14) 0.6643(3) -0.0172(2) 0.0632(14) Uani 1 1 d .
C18 C 0.20371(13) 0.6969(3) 0.0212(2) 0.0599(13) Uani 1 1 d .
C19 C 0.17706(13) 0.7261(3) 0.05301(19) 0.0529(12) Uani 1 1 d .
C20 C 0.10841(13) 0.8537(3) 0.2339(2) 0.0622(14) Uani 1 1 d .
C21 C 0.11244(18) 0.9244(4) 0.2328(3) 0.089(2) Uani 1 1 d .
C22 C 0.1111(2) 0.9634(5) 0.2751(5) 0.128(4) Uani 1 1 d .
C23 C 0.1075(2) 0.9364(8) 0.3198(4) 0.126(4) Uani 1 1 d .
C24 C 0.10384(17) 0.8645(6) 0.3268(2) 0.103(3) Uani 1 1 d .
C25 C 0.10501(16) 0.8246(4) 0.2811(2) 0.0821(19) Uani 1 1 d .
C26 C -0.02504(15) 0.7510(4) 0.0472(2) 0.0761(18) Uani 1 1 d .
C27 C -0.0370(2) 0.8110(5) 0.0215(3) 0.098(2) Uani 1 1 d .
C28 C -0.0733(3) 0.8216(6) 0.0103(3) 0.126(3) Uani 1 1 d .
C29 C -0.0979(2) 0.7738(7) 0.0224(4) 0.117(3) Uani 1 1 d .
C30 C -0.0885(2) 0.7174(6) 0.0476(4) 0.118(3) Uani 1 1 d .
C31 C -0.05116(19) 0.7081(5) 0.0583(3) 0.105(3) Uani 1 1 d .
C32 C 0.12153(15) 0.6035(3) -0.08316(19) 0.0603(13) Uani 1 1 d .
C33 C 0.11893(13) 0.6305(3) -0.13231(19) 0.0575(13) Uani 1 1 d .
C34 C 0.12233(16) 0.5924(4) -0.1753(2) 0.0744(17) Uani 1 1 d .
C35 C 0.1291(2) 0.5244(4) -0.1705(3) 0.097(2) Uani 1 1 d .
C36 C 0.1337(4) 0.4968(4) -0.1239(4) 0.151(4) Uani 1 1 d .
C37 C 0.1296(3) 0.5367(4) -0.0802(3) 0.106(3) Uani 1 1 d .
C38 C 0.0759(2) 0.6162(5) 0.1243(3) 0.119(3) Uani 1 1 d .
H38 H 0.0537 0.6373 0.1171 0.143 Uiso 1 1 d R
C39 C 0.0758(3) 0.5560(6) 0.1510(4) 0.150(4) Uani 1 1 d .
H39 H 0.0541 0.5367 0.1609 0.180 Uiso 1 1 d R
C40 C 0.1073(3) 0.5247(5) 0.1620(3) 0.112(3) Uani 1 1 d .
H40 H 0.1085 0.4858 0.1820 0.135 Uiso 1 1 d R
C41 C 0.1373(3) 0.5523(5) 0.1440(5) 0.146(4) Uani 1 1 d .
H41 H 0.1595 0.5300 0.1486 0.175 Uiso 1 1 d R
C42 C 0.1358(2) 0.6119(4) 0.1187(4) 0.118(3) Uani 1 1 d .
H42 H 0.1575 0.6295 0.1072 0.142 Uiso 1 1 d R
C43 C 0.09560(15) 0.8242(3) -0.0189(2) 0.0655(14) Uani 1 1 d .
H43 H 0.0962 0.7837 -0.0371 0.079 Uiso 1 1 d R
C44 C 0.09036(19) 0.8844(4) -0.0453(2) 0.0845(19) Uani 1 1 d .
H44 H 0.0873 0.8836 -0.0808 0.101 Uiso 1 1 d R
C45 C 0.08971(19) 0.9437(4) -0.0200(3) 0.0871(19) Uani 1 1 d .
H45 H 0.0861 0.9843 -0.0375 0.105 Uiso 1 1 d R
C46 C 0.09472(18) 0.9426(3) 0.0329(3) 0.0815(17) Uani 1 1 d .
H46 H 0.0948 0.9827 0.0516 0.098 Uiso 1 1 d R
C47 C 0.09923(16) 0.8817(3) 0.0574(2) 0.0672(14) Uani 1 1 d .
H47 H 0.1020 0.8813 0.0930 0.081 Uiso 1 1 d R
Co1A Co 0.194798(15) 0.25743(3) 0.18770(2) 0.03667(18) Uani 1 1 d .
N21A N 0.23593(9) 0.27724(18) 0.15072(13) 0.0418(8) Uani 1 1 d .
N22A N 0.16426(9) 0.30478(18) 0.13896(13) 0.0397(8) Uani 1 1 d .
N23A N 0.15651(9) 0.23058(17) 0.23078(12) 0.0365(8) Uani 1 1 d .
N24A N 0.22947(9) 0.21378(18) 0.23077(13) 0.0397(8) Uani 1 1 d .
N1A N 0.18755(9) 0.17155(18) 0.14741(13) 0.0412(8) Uani 1 1 d .
N2A N 0.20311(9) 0.34264(18) 0.22827(13) 0.0399(8) Uani 1 1 d .
F1A F 0.33083(8) 0.26005(18) 0.14290(13) 0.0757(9) Uani 1 1 d .
F2A F 0.29546(7) 0.33958(15) 0.05893(11) 0.0610(7) Uani 1 1 d .
F3A F 0.14371(8) 0.40597(19) 0.02930(12) 0.0798(10) Uani 1 1 d .
F4A F 0.08023(8) 0.3629(2) 0.08463(13) 0.0844(11) Uani 1 1 d .
F5A F 0.06411(7) 0.20478(17) 0.26004(11) 0.0668(8) Uani 1 1 d .
F6A F 0.11603(7) 0.14771(15) 0.33498(10) 0.0583(7) Uani 1 1 d .
F7A F 0.27287(8) 0.12294(17) 0.33205(11) 0.0718(9) Uani 1 1 d .
F8A F 0.32187(7) 0.17196(19) 0.25359(13) 0.0773(9) Uani 1 1 d .
F9A F 0.20953(15) 0.29720(18) -0.02145(14) 0.1123(16) Uani 1 1 d .
F10A F 0.22328(16) 0.3762(2) -0.10352(13) 0.1260(18) Uani 1 1 d .
F11A F 0.24045(11) 0.50735(19) -0.08974(14) 0.0964(12) Uani 1 1 d .
F12A F 0.24571(11) 0.55956(18) 0.00661(15) 0.0994(13) Uani 1 1 d .
F13A F 0.23032(11) 0.48231(16) 0.08736(12) 0.0838(10) Uani 1 1 d .
F14A F 0.05555(12) 0.3732(3) 0.20769(18) 0.1230(17) Uani 1 1 d .
F15A F -0.01681(13) 0.3602(4) 0.19331(19) 0.185(3) Uani 1 1 d .
F16A F -0.04499(10) 0.2541(4) 0.1391(2) 0.170(3) Uani 1 1 d .
F17A F -0.00064(17) 0.1621(3) 0.0999(3) 0.201(3) Uani 1 1 d .
F18A F 0.07197(14) 0.1722(2) 0.1182(2) 0.143(2) Uani 1 1 d .
F19A F 0.18726(10) 0.21952(16) 0.39895(12) 0.0745(9) Uani 1 1 d .
F20A F 0.18095(10) 0.1388(2) 0.48182(12) 0.0911(11) Uani 1 1 d .
F21A F 0.17986(11) 0.0027(2) 0.47038(15) 0.1098(14) Uani 1 1 d .
F22A F 0.18767(14) -0.05213(19) 0.37586(19) 0.1226(16) Uani 1 1 d .
F23A F 0.19497(12) 0.02719(16) 0.29383(13) 0.0891(11) Uani 1 1 d .
C1A C 0.26811(11) 0.2531(2) 0.17052(17) 0.0432(10) Uani 1 1 d .
C2A C 0.29574(12) 0.2749(3) 0.13646(19) 0.0516(12) Uani 1 1 d .
C3A C 0.27926(12) 0.3117(2) 0.09905(17) 0.0470(11) Uani 1 1 d .
C4A C 0.24071(12) 0.3136(2) 0.10691(16) 0.0413(10) Uani 1 1 d .
C5A C 0.21187(12) 0.3447(2) 0.08120(16) 0.0417(10) Uani 1 1 d .
C6A C 0.17575(12) 0.3396(2) 0.09669(16) 0.0454(10) Uani 1 1 d .
C7A C 0.14375(13) 0.3670(3) 0.07102(18) 0.0549(12) Uani 1 1 d .
C8A C 0.11505(12) 0.3471(3) 0.09647(19) 0.0557(12) Uani 1 1 d .
C9A C 0.12726(11) 0.3070(2) 0.13938(16) 0.0437(10) Uani 1 1 d .
C10A C 0.10600(11) 0.2743(2) 0.17557(16) 0.0422(10) Uani 1 1 d .
C11A C 0.12028(11) 0.2399(2) 0.21817(15) 0.0388(9) Uani 1 1 d .
C12A C 0.10037(12) 0.2068(2) 0.25774(17) 0.0458(10) Uani 1 1 d .
C13A C 0.12426(12) 0.1803(2) 0.29188(16) 0.0433(10) Uani 1 1 d .
C14A C 0.16044(11) 0.1935(2) 0.27542(15) 0.0379(9) Uani 1 1 d .
C15A C 0.19307(12) 0.1689(2) 0.29787(16) 0.0415(10) Uani 1 1 d .
C16A C 0.22677(12) 0.1790(2) 0.27538(17) 0.0434(10) Uani 1 1 d .
C17A C 0.26292(13) 0.1581(2) 0.28958(18) 0.0527(12) Uani 1 1 d .
C18A C 0.28588(12) 0.1811(3) 0.25353(19) 0.0531(12) Uani 1 1 d .
C19A C 0.26449(11) 0.2165(2) 0.21619(17) 0.0448(10) Uani 1 1 d .
C20A C 0.21958(12) 0.3873(2) 0.03492(16) 0.0442(10) Uani 1 1 d .
C21A C 0.21802(17) 0.3617(3) -0.01426(19) 0.0651(15) Uani 1 1 d .
C22A C 0.22469(19) 0.4028(3) -0.0563(2) 0.0780(17) Uani 1 1 d .
C23A C 0.23348(15) 0.4690(3) -0.0486(2) 0.0613(13) Uani 1 1 d .
C24A C 0.23596(14) 0.4952(2) -0.0010(2) 0.0583(13) Uani 1 1 d .
C25A C 0.22876(13) 0.4548(2) 0.04028(18) 0.0520(11) Uani 1 1 d .
C26A C 0.06581(12) 0.2722(3) 0.16545(17) 0.0496(11) Uani 1 1 d .
C27A C 0.04269(15) 0.3201(4) 0.1827(2) 0.0767(18) Uani 1 1 d .
C28A C 0.00488(17) 0.3147(5) 0.1752(3) 0.100(3) Uani 1 1 d .
C29A C -0.00865(18) 0.2588(6) 0.1478(3) 0.101(3) Uani 1 1 d .
C30A C 0.0143(2) 0.2129(5) 0.1274(4) 0.112(3) Uani 1 1 d .
C31A C 0.04995(17) 0.2191(4) 0.1384(3) 0.0832(19) Uani 1 1 d .
C32A C 0.19147(12) 0.1255(2) 0.34459(16) 0.0436(10) Uani 1 1 d .
C33A C 0.18762(13) 0.1528(2) 0.39297(18) 0.0498(11) Uani 1 1 d .
C34A C 0.18407(14) 0.1117(4) 0.43523(18) 0.0678(16) Uani 1 1 d .
C35A C 0.18410(16) 0.0424(3) 0.4289(2) 0.0725(17) Uani 1 1 d .
C36A C 0.18767(17) 0.0148(3) 0.3824(3) 0.0743(16) Uani 1 1 d .
C37A C 0.19174(15) 0.0557(3) 0.3403(2) 0.0620(13) Uani 1 1 d .
C38A C 0.18530(14) 0.1720(3) 0.09530(18) 0.0573(13) Uani 1 1 d .
H38A H 0.1873 0.2132 0.0782 0.069 Uiso 1 1 d R
C39A C 0.18016(16) 0.1142(3) 0.0673(2) 0.0692(15) Uani 1 1 d .
H39A H 0.1787 0.1163 0.0317 0.083 Uiso 1 1 d R
C40A C 0.17760(18) 0.0534(3) 0.0918(2) 0.0758(17) Uani 1 1 d .
H40A H 0.1741 0.0136 0.0731 0.091 Uiso 1 1 d R
C41A C 0.18012(17) 0.0521(3) 0.1442(2) 0.0692(15) Uani 1 1 d .
H41A H 0.1788 0.0113 0.1619 0.083 Uiso 1 1 d R
C42A C 0.18452(15) 0.1124(3) 0.17051(19) 0.0568(12) Uani 1 1 d .
H42A H 0.1854 0.1114 0.2062 0.068 Uiso 1 1 d R
C43A C 0.21006(15) 0.4013(3) 0.20540(19) 0.0600(13) Uani 1 1 d .
H43A H 0.2090 0.4028 0.1697 0.072 Uiso 1 1 d R
C44A C 0.21875(18) 0.4592(3) 0.2317(2) 0.0739(16) Uani 1 1 d .
H44A H 0.2236 0.4988 0.2140 0.089 Uiso 1 1 d R
C45A C 0.21986(17) 0.4586(3) 0.2848(2) 0.0746(16) Uani 1 1 d .
H45A H 0.2252 0.4976 0.3036 0.090 Uiso 1 1 d R
C46A C 0.21325(15) 0.3980(3) 0.3089(2) 0.0618(13) Uani 1 1 d .
H46A H 0.2142 0.3953 0.3445 0.074 Uiso 1 1 d R
C47A C 0.20526(13) 0.3420(2) 0.27966(17) 0.0498(11) Uani 1 1 d .
H47A H 0.2009 0.3014 0.2964 0.060 Uiso 1 1 d R
C48 C 0.0000 0.5277(8) 0.2500 0.229(19) Uani 1 2 d SD
H48 H 0.0000 0.4806 0.2500 0.275 Uiso 1 2 calc SR
C49 C 0.0237(5) 0.5626(8) 0.2825(7) 0.286(16) Uani 1 1 d D
H49 H 0.0396 0.5391 0.3047 0.343 Uiso 1 1 calc R
C50 C 0.0240(6) 0.6323(8) 0.2821(9) 0.35(2) Uani 1 1 d D
H50 H 0.0404 0.6558 0.3035 0.426 Uiso 1 1 calc R
C51 C 0.0000 0.6672(8) 0.2500 0.33(3) Uani 1 2 d SD
H51 H 0.0000 0.7143 0.2500 0.400 Uiso 1 2 calc SR
C52 C -0.0003(8) -0.0179(14) 0.1012(11) 0.334(12) Uiso 1 1 d .
C53 C -0.0120(9) -0.0027(17) 0.1598(14) 0.354(15) Uiso 1 1 d .
C54 C 0.0033(13) 0.0299(17) 0.2029(14) 0.328(13) Uiso 1 1 d .
C55 C 0.0194(10) 0.0306(19) 0.248(3) 0.44(2) Uiso 1 1 d .
C56 C 0.0235(10) 0.0004(17) 0.1469(15) 0.389(17) Uiso 1 1 d .
C57 C 0.0063(7) 0.5146(10) 0.0480(7) 0.254(8) Uiso 1 1 d D
H57 H 0.0096 0.5262 0.0825 0.305 Uiso 1 1 d R
C58 C 0.0369(4) 0.4944(12) 0.0216(10) 0.313(11) Uiso 1 1 d D
H58 H 0.0588 0.4898 0.0404 0.375 Uiso 1 1 d R
C59 C -0.0302(6) 0.5230(11) 0.0304(9) 0.290(9) Uiso 1 1 d D
H59 H -0.0501 0.5390 0.0478 0.348 Uiso 1 1 d R

loop_
_atom_site_aniso_label
_atom_site_aniso_U_11
_atom_site_aniso_U_22
_atom_site_aniso_U_33
_atom_site_aniso_U_23
_atom_site_aniso_U_13
_atom_site_aniso_U_12
Co1 0.0346(3) 0.0758(5) 0.0443(4) -0.0002(3) -0.0049(3) -0.0011(3)
N21 0.036(2) 0.075(3) 0.049(2) -0.001(2) -0.0031(16) -0.0015(19)
N22 0.038(2) 0.083(3) 0.049(2) 0.000(2) -0.0037(17) -0.003(2)
N23 0.045(2) 0.080(3) 0.047(2) 0.001(2) -0.0059(17) 0.001(2)
N24 0.040(2) 0.080(3) 0.050(2) -0.001(2) -0.0045(17) 0.008(2)
N1 0.046(2) 0.081(3) 0.052(2) 0.000(2) -0.0085(18) 0.000(2)
N2 0.037(2) 0.076(3) 0.055(2) 0.003(2) -0.0001(17) 0.002(2)
F1 0.0348(15) 0.124(3) 0.086(2) -0.007(2) -0.0035(14) -0.0140(17)
F2 0.064(2) 0.122(3) 0.070(2) -0.027(2) -0.0127(16) -0.0187(19)
F3 0.0573(19) 0.140(3) 0.072(2) -0.030(2) 0.0118(15) -0.003(2)
F4 0.0361(16) 0.169(4) 0.088(2) -0.028(2) 0.0030(15) 0.010(2)
F5 0.0517(18) 0.169(4) 0.073(2) -0.019(2) -0.0216(16) -0.012(2)
F6 0.077(2) 0.143(3) 0.060(2) -0.026(2) -0.0156(16) -0.008(2)
F7 0.072(2) 0.112(3) 0.0599(19) -0.0074(18) 0.0069(15) 0.0314(19)
F8 0.0407(16) 0.112(3) 0.085(2) 0.004(2) 0.0048(15) 0.0073(16)
F9 0.162(5) 0.088(3) 0.146(4) 0.011(3) 0.027(4) -0.032(3)
F10 0.221(7) 0.113(4) 0.273(9) -0.090(5) 0.016(6) -0.035(4)
F11 0.158(5) 0.266(8) 0.158(5) -0.145(6) 0.010(4) -0.012(5)
F12 0.092(3) 0.373(10) 0.054(3) 0.013(4) 0.005(2) 0.006(4)
F13 0.100(3) 0.143(4) 0.095(3) 0.048(3) -0.003(2) -0.013(3)
F14 0.142(5) 0.177(6) 0.243(8) 0.086(6) 0.006(5) 0.016(4)
F15 0.193(7) 0.242(8) 0.232(8) 0.054(6) -0.049(6) 0.116(6)
F16 0.059(3) 0.334(9) 0.177(5) -0.075(6) -0.042(3) 0.066(4)
F17 0.086(4) 0.254(9) 0.342(11) 0.039(8) -0.004(5) -0.057(5)
F18 0.084(3) 0.152(5) 0.295(8) 0.093(6) 0.003(4) -0.015(3)
F19 0.137(3) 0.084(3) 0.079(2) 0.033(2) 0.017(2) 0.020(2)
F20 0.115(3) 0.173(4) 0.048(2) 0.024(2) 0.0001(19) 0.000(3)
F21 0.214(6) 0.150(4) 0.094(3) -0.056(3) 0.025(3) -0.017(4)
F22 0.63(2) 0.082(4) 0.181(7) 0.010(4) 0.089(9) 0.094(7)
F23 0.474(13) 0.115(4) 0.078(3) 0.048(3) 0.020(5) 0.107(6)
C1 0.032(2) 0.069(3) 0.061(3) 0.007(2) -0.004(2) -0.001(2)
C2 0.037(3) 0.080(4) 0.061(3) 0.004(3) -0.007(2) -0.008(2)
C3 0.057(3) 0.079(4) 0.056(3) 0.001(3) -0.016(2) -0.017(3)
C4 0.043(3) 0.067(3) 0.050(3) 0.003(2) -0.005(2) -0.001(2)
C5 0.054(3) 0.070(3) 0.047(3) 0.002(2) 0.003(2) -0.011(2)
C6 0.045(3) 0.073(3) 0.052(3) 0.000(2) 0.000(2) 0.001(2)
C7 0.057(3) 0.095(4) 0.051(3) -0.014(3) 0.012(2) -0.008(3)
C8 0.048(3) 0.104(5) 0.068(4) -0.007(3) 0.003(3) 0.003(3)
C9 0.038(3) 0.091(4) 0.058(3) 0.001(3) -0.004(2) 0.000(3)
C10 0.043(3) 0.086(4) 0.052(3) -0.001(3) -0.004(2) -0.003(3)
C11 0.044(3) 0.085(4) 0.053(3) 0.000(3) -0.014(2) -0.007(3)
C12 0.048(3) 0.115(5) 0.054(3) 0.002(3) -0.021(2) -0.004(3)
C13 0.065(3) 0.096(4) 0.044(3) -0.009(3) -0.011(2) -0.011(3)
C14 0.051(3) 0.082(4) 0.047(3) 0.004(3) -0.013(2) 0.004(3)
C15 0.060(3) 0.068(3) 0.045(3) 0.004(2) -0.008(2) 0.009(3)
C16 0.055(3) 0.072(3) 0.044(3) 0.006(2) -0.002(2) 0.009(3)
C17 0.056(3) 0.078(4) 0.056(3) 0.007(3) 0.004(2) 0.022(3)
C18 0.041(3) 0.073(3) 0.065(3) 0.009(3) -0.003(2) 0.002(2)
C19 0.038(2) 0.069(3) 0.051(3) 0.008(2) -0.003(2) 0.002(2)
C20 0.044(3) 0.087(4) 0.056(3) -0.011(3) 0.001(2) -0.008(3)
C21 0.070(4) 0.102(5) 0.097(5) -0.039(4) 0.003(3) -0.011(4)
C22 0.100(6) 0.107(7) 0.177(11) -0.065(7) 0.002(6) -0.012(5)
C23 0.088(6) 0.204(12) 0.086(6) -0.051(8) 0.006(5) -0.012(7)
C24 0.054(4) 0.207(10) 0.047(4) -0.001(5) 0.006(3) 0.001(5)
C25 0.056(3) 0.127(6) 0.063(4) 0.002(4) 0.003(3) -0.021(4)
C26 0.042(3) 0.124(5) 0.062(3) -0.011(3) -0.009(2) -0.002(3)
C27 0.073(4) 0.123(6) 0.099(5) 0.023(5) -0.011(4) 0.025(5)
C28 0.111(7) 0.167(9) 0.099(6) 0.003(6) -0.024(5) 0.066(7)
C29 0.073(5) 0.167(10) 0.110(7) -0.036(7) -0.020(5) 0.006(6)
C30 0.071(5) 0.154(9) 0.128(8) -0.015(7) 0.010(5) -0.018(6)
C31 0.061(4) 0.135(7) 0.118(6) 0.005(5) -0.007(4) -0.009(5)
C32 0.072(3) 0.060(3) 0.048(3) 0.007(2) -0.008(2) 0.007(3)
C33 0.052(3) 0.072(4) 0.048(3) 0.013(3) -0.002(2) 0.007(3)
C34 0.064(3) 0.113(5) 0.046(3) 0.005(3) -0.005(2) -0.014(3)
C35 0.130(6) 0.103(6) 0.059(4) -0.015(4) 0.005(4) -0.012(5)
C36 0.278(14) 0.058(5) 0.119(8) 0.000(5) 0.028(8) 0.017(6)
C37 0.187(8) 0.072(4) 0.060(4) 0.018(3) 0.010(4) 0.022(5)
C38 0.082(5) 0.140(7) 0.136(7) 0.058(6) 0.009(5) 0.000(5)
C39 0.113(7) 0.184(10) 0.153(9) 0.088(8) 0.010(6) -0.018(7)
C40 0.118(7) 0.125(7) 0.092(5) 0.043(5) -0.016(5) -0.001(6)
C41 0.093(6) 0.116(7) 0.228(12) 0.075(8) -0.008(7) 0.012(5)
C42 0.081(5) 0.104(6) 0.169(9) 0.048(6) 0.005(5) 0.005(4)
C43 0.062(3) 0.086(4) 0.049(3) 0.004(3) 0.005(2) 0.001(3)
C44 0.097(5) 0.108(5) 0.049(3) 0.011(4) 0.009(3) 0.010(4)
C45 0.101(5) 0.087(5) 0.074(4) 0.015(4) 0.006(4) 0.014(4)
C46 0.098(5) 0.070(4) 0.077(4) 0.000(3) 0.006(3) 0.001(3)
C47 0.078(4) 0.074(4) 0.050(3) 0.003(3) 0.000(3) 0.002(3)
Co1A 0.0330(3) 0.0440(3) 0.0328(3) 0.0021(2) -0.0016(2) 0.0018(2)
N21A 0.0377(19) 0.047(2) 0.0406(19) -0.0039(16) 0.0003(15) -0.0003(16)
N22A 0.0318(17) 0.050(2) 0.0370(19) 0.0049(15) -0.0009(14) 0.0014(15)
N23A 0.0375(18) 0.0396(19) 0.0324(17) 0.0023(14) -0.0004(14) 0.0072(15)
N24A 0.0318(18) 0.051(2) 0.0358(18) 0.0024(16) -0.0019(14) 0.0056(16)
N1A 0.0412(19) 0.046(2) 0.0367(19) -0.0020(16) 0.0002(15) -0.0019(16)
N2A 0.0391(19) 0.045(2) 0.0353(18) -0.0003(15) -0.0011(14) 0.0014(16)
F1A 0.0371(15) 0.108(3) 0.082(2) 0.0042(18) 0.0090(14) 0.0040(15)
F2A 0.0580(17) 0.0714(18) 0.0550(17) 0.0012(14) 0.0187(13) -0.0105(14)
F3A 0.0655(19) 0.108(3) 0.065(2) 0.0480(19) -0.0044(15) 0.0058(18)
F4A 0.0433(16) 0.128(3) 0.080(2) 0.045(2) -0.0137(14) 0.0087(17)
F5A 0.0395(15) 0.102(2) 0.0593(18) 0.0227(16) 0.0048(12) -0.0025(15)
F6A 0.0566(16) 0.0721(18) 0.0468(15) 0.0190(13) 0.0091(12) 0.0001(14)
F7A 0.0680(19) 0.085(2) 0.0610(18) 0.0215(16) -0.0132(14) 0.0239(16)
F8A 0.0409(16) 0.110(3) 0.080(2) 0.0119(19) -0.0049(14) 0.0218(16)
F9A 0.220(5) 0.058(2) 0.059(2) -0.0137(16) 0.014(3) -0.025(3)
F10A 0.246(6) 0.092(3) 0.0424(19) -0.0041(18) 0.036(3) 0.012(3)
F11A 0.128(3) 0.089(2) 0.073(2) 0.042(2) 0.030(2) 0.017(2)
F12A 0.127(3) 0.063(2) 0.105(3) 0.0259(19) -0.032(2) -0.025(2)
F13A 0.133(3) 0.0625(19) 0.0540(19) -0.0040(15) -0.0227(19) -0.0132(19)
F14A 0.094(3) 0.150(4) 0.122(3) -0.059(3) -0.025(2) 0.050(3)
F15A 0.085(3) 0.362(9) 0.108(4) -0.039(5) -0.009(3) 0.109(5)
F16A 0.039(2) 0.312(8) 0.155(4) 0.112(5) -0.032(2) -0.042(3)
F17A 0.151(5) 0.160(5) 0.282(8) 0.013(5) -0.137(6) -0.065(4)
F18A 0.120(4) 0.101(3) 0.201(5) -0.059(3) -0.072(4) 0.012(3)
F19A 0.099(3) 0.071(2) 0.0535(18) -0.0120(15) -0.0012(16) 0.0113(18)
F20A 0.088(2) 0.145(3) 0.0409(17) 0.0067(19) 0.0058(15) 0.016(2)
F21A 0.112(3) 0.133(3) 0.085(3) 0.071(3) 0.006(2) 0.008(3)
F22A 0.171(5) 0.061(2) 0.135(4) 0.038(2) -0.002(3) 0.012(3)
F23A 0.142(3) 0.0540(18) 0.072(2) -0.0076(16) 0.005(2) 0.020(2)
C1A 0.032(2) 0.053(3) 0.044(2) -0.003(2) -0.0034(17) 0.0014(19)
C2A 0.033(2) 0.069(3) 0.053(3) -0.009(2) 0.005(2) -0.001(2)
C3A 0.047(3) 0.053(3) 0.042(2) -0.004(2) 0.0101(19) -0.008(2)
C4A 0.045(2) 0.046(2) 0.033(2) -0.0045(18) 0.0030(17) -0.004(2)
C5A 0.047(2) 0.044(2) 0.035(2) -0.0009(18) 0.0063(18) -0.005(2)
C6A 0.046(2) 0.053(3) 0.036(2) 0.0001(19) -0.0026(18) 0.000(2)
C7A 0.051(3) 0.069(3) 0.044(3) 0.018(2) -0.006(2) 0.002(2)
C8A 0.039(2) 0.075(3) 0.052(3) 0.016(2) -0.010(2) 0.005(2)
C9A 0.038(2) 0.054(3) 0.038(2) 0.0042(19) -0.0070(17) 0.001(2)
C10A 0.038(2) 0.052(3) 0.037(2) 0.0025(19) -0.0008(17) 0.0021(19)
C11A 0.035(2) 0.048(2) 0.034(2) -0.0034(18) 0.0018(16) -0.0045(18)
C12A 0.038(2) 0.055(3) 0.045(3) -0.001(2) 0.0044(19) -0.001(2)
C13A 0.050(3) 0.044(2) 0.037(2) 0.0030(18) 0.0080(19) -0.001(2)
C14A 0.040(2) 0.040(2) 0.034(2) -0.0003(17) -0.0006(17) 0.0021(18)
C15A 0.049(2) 0.038(2) 0.037(2) -0.0033(18) -0.0044(18) 0.0083(19)
C16A 0.041(2) 0.045(2) 0.044(2) -0.0036(19) -0.0046(18) 0.008(2)
C17A 0.052(3) 0.054(3) 0.051(3) 0.005(2) -0.013(2) 0.017(2)
C18A 0.040(2) 0.065(3) 0.053(3) 0.000(2) -0.004(2) 0.015(2)
C19A 0.036(2) 0.053(3) 0.045(2) -0.006(2) -0.0075(18) 0.012(2)
C20A 0.045(2) 0.051(3) 0.037(2) 0.0000(19) 0.0031(18) -0.003(2)
C21A 0.107(4) 0.045(3) 0.045(3) 0.000(2) 0.017(3) -0.001(3)
C22A 0.120(5) 0.077(4) 0.038(3) 0.002(3) 0.023(3) 0.005(4)
C23A 0.069(3) 0.064(3) 0.052(3) 0.021(3) 0.012(2) 0.007(3)
C24A 0.062(3) 0.046(3) 0.065(3) 0.015(2) -0.012(2) -0.005(2)
C25A 0.057(3) 0.053(3) 0.045(3) 0.001(2) -0.005(2) 0.002(2)
C26A 0.038(2) 0.067(3) 0.043(2) 0.013(2) -0.0042(19) -0.004(2)
C27A 0.049(3) 0.123(5) 0.058(3) -0.002(4) -0.007(3) 0.016(3)
C28A 0.048(3) 0.191(8) 0.063(4) 0.014(5) 0.002(3) 0.043(5)
C29A 0.044(4) 0.181(9) 0.078(5) 0.049(5) -0.014(3) -0.027(5)
C30A 0.080(5) 0.116(6) 0.135(7) 0.026(5) -0.054(5) -0.032(5)
C31A 0.059(4) 0.084(4) 0.104(5) 0.008(4) -0.034(3) -0.007(3)
C32A 0.045(2) 0.046(3) 0.039(2) 0.0082(19) -0.0046(18) 0.010(2)
C33A 0.049(3) 0.054(3) 0.045(3) 0.005(2) -0.003(2) 0.008(2)
C34A 0.050(3) 0.120(5) 0.034(3) 0.014(3) -0.001(2) 0.013(3)
C35A 0.069(4) 0.079(4) 0.069(4) 0.040(3) -0.001(3) 0.012(3)
C36A 0.086(4) 0.057(3) 0.080(4) 0.025(3) -0.001(3) 0.010(3)
C37A 0.070(3) 0.057(3) 0.059(3) 0.007(3) -0.004(3) 0.016(3)
C38A 0.068(3) 0.065(3) 0.038(2) 0.005(2) -0.003(2) 0.005(3)
C39A 0.078(4) 0.085(4) 0.045(3) -0.020(3) -0.005(3) -0.003(3)
C40A 0.093(4) 0.068(4) 0.067(4) -0.022(3) 0.011(3) -0.014(3)
C41A 0.098(4) 0.048(3) 0.063(3) -0.007(3) 0.019(3) -0.009(3)
C42A 0.074(3) 0.054(3) 0.043(3) 0.002(2) 0.013(2) -0.009(3)
C43A 0.081(4) 0.056(3) 0.043(3) 0.003(2) 0.003(2) -0.003(3)
C44A 0.106(5) 0.055(3) 0.061(3) 0.003(3) 0.004(3) -0.009(3)
C45A 0.097(5) 0.062(4) 0.064(4) -0.019(3) -0.005(3) -0.009(3)
C46A 0.079(4) 0.059(3) 0.047(3) -0.009(2) -0.008(2) -0.001(3)
C47A 0.055(3) 0.051(3) 0.043(3) 0.003(2) -0.004(2) 0.006(2)
C48 0.33(5) 0.172(18) 0.19(3) 0.000 0.14(3) 0.000
C49 0.29(4) 0.36(3) 0.21(3) 0.02(3) 0.08(2) 0.11(3)
C50 0.50(6) 0.30(3) 0.27(4) -0.01(3) 0.08(3) -0.15(4)
C51 0.66(10) 0.16(2) 0.20(3) 0.000 0.21(5) 0.000

loop_
_atom_type_symbol
_atom_type_description
_atom_type_scat_dispersion_real
_atom_type_scat_dispersion_imag
_atom_type_scat_source
Co Co 0.3494 0.9721 'International Tables Vol C Tables 4.2.6.8 and 6.1.1.4'
C C 0.0033 0.0016 'International Tables Vol C Tables 4.2.6.8 and 6.1.1.4'
H H 0.0000 0.0000 'International Tables Vol C Tables 4.2.6.8 and 6.1.1.4'
N N 0.0061 0.0033 'International Tables Vol C Tables 4.2.6.8 and 6.1.1.4'
F F 0.0171 0.0103 'International Tables Vol C Tables 4.2.6.8 and 6.1.1.4'
O O 0.0106 0.0060 'International Tables Vol C Tables 4.2.6.8 and 6.1.1.4'

loop_
_geom_angle_atom_site_label_1
_geom_angle_atom_site_label_2
_geom_angle_atom_site_label_3
_geom_angle
_geom_angle_site_symmetry_1
_geom_angle_site_symmetry_3
N21 Co1 N24 81.81(17) . .
N21 Co1 N23 173.02(18) . .
N24 Co1 N23 91.24(18) . .
N21 Co1 N22 91.01(17) . .
N24 Co1 N22 172.70(18) . .
N23 Co1 N22 95.95(18) . .
N21 Co1 N1 90.26(17) . .
N24 Co1 N1 91.06(19) . .
N23 Co1 N1 89.28(18) . .
N22 Co1 N1 90.27(18) . .
N21 Co1 N2 91.16(18) . .
N24 Co1 N2 90.10(18) . .
N23 Co1 N2 89.43(17) . .
N22 Co1 N2 88.74(18) . .
N1 Co1 N2 178.28(16) . .
C4 N21 C1 110.5(4) . .
C4 N21 Co1 132.9(3) . .
C1 N21 Co1 116.6(3) . .
C9 N22 C6 109.9(4) . .
C9 N22 Co1 123.8(4) . .
C6 N22 Co1 126.1(3) . .
C11 N23 C14 110.3(4) . .
C11 N23 Co1 123.8(4) . .
C14 N23 Co1 125.7(3) . .
C19 N24 C16 111.3(4) . .
C19 N24 Co1 116.6(3) . .
C16 N24 Co1 131.6(3) . .
C42 N1 C38 113.6(6) . .
C42 N1 Co1 124.5(5) . .
C38 N1 Co1 121.9(5) . .
C47 N2 C43 117.9(5) . .
C47 N2 Co1 120.9(4) . .
C43 N2 Co1 121.0(4) . .
N21 C1 C19 112.1(4) . .
N21 C1 C2 107.4(5) . .
C19 C1 C2 140.4(5) . .
F1 C2 C3 127.7(5) . .
F1 C2 C1 124.8(5) . .
C3 C2 C1 107.4(4) . .
F2 C3 C2 125.4(5) . .
F2 C3 C4 125.7(5) . .
C2 C3 C4 109.0(4) . .
N21 C4 C5 120.9(4) . .
N21 C4 C3 105.7(4) . .
C5 C4 C3 133.4(5) . .
C4 C5 C6 122.6(5) . .
C4 C5 C20 118.6(4) . .
C6 C5 C20 118.6(5) . .
N22 C6 C5 126.3(5) . .
N22 C6 C7 106.8(4) . .
C5 C6 C7 126.7(5) . .
C8 C7 F3 126.0(5) . .
C8 C7 C6 108.6(5) . .
F3 C7 C6 125.4(5) . .
C7 C8 F4 126.7(5) . .
C7 C8 C9 108.5(5) . .
F4 C8 C9 124.7(5) . .
N22 C9 C10 126.7(5) . .
N22 C9 C8 106.2(5) . .
C10 C9 C8 127.1(5) . .
C9 C10 C11 123.4(5) . .
C9 C10 C26 120.2(5) . .
C11 C10 C26 116.5(5) . .
N23 C11 C10 125.2(4) . .
N23 C11 C12 106.2(5) . .
C10 C11 C12 128.6(5) . .
F5 C12 C13 125.2(5) . .
F5 C12 C11 125.6(5) . .
C13 C12 C11 109.2(4) . .
F6 C13 C12 126.4(5) . .
F6 C13 C14 125.7(5) . .
C12 C13 C14 108.0(5) . .
N23 C14 C15 127.2(5) . .
N23 C14 C13 106.3(5) . .
C15 C14 C13 126.2(5) . .
C16 C15 C14 120.8(5) . .
C16 C15 C32 119.4(5) . .
C14 C15 C32 119.8(5) . .
N24 C16 C15 123.0(5) . .
N24 C16 C17 105.1(4) . .
C15 C16 C17 131.8(5) . .
F7 C17 C18 125.4(5) . .
F7 C17 C16 124.9(5) . .
C18 C17 C16 109.7(5) . .
F8 C18 C17 128.5(5) . .
F8 C18 C19 125.5(5) . .
C17 C18 C19 105.9(4) . .
N24 C19 C1 112.9(4) . .
N24 C19 C18 107.9(4) . .
C1 C19 C18 138.9(5) . .
C25 C20 C21 116.7(6) . .
C25 C20 C5 123.6(6) . .
C21 C20 C5 119.7(6) . .
F9 C21 C22 118.9(9) . .
F9 C21 C20 118.1(6) . .
C22 C21 C20 122.9(9) . .
C23 C22 F10 119.0(11) . .
C23 C22 C21 120.8(10) . .
F10 C22 C21 120.2(12) . .
C22 C23 F11 123.6(13) . .
C22 C23 C24 122.2(9) . .
F11 C23 C24 114.2(11) . .
F12 C24 C25 121.4(11) . .
F12 C24 C23 123.0(9) . .
C25 C24 C23 115.7(7) . .
F13 C25 C20 119.9(6) . .
F13 C25 C24 118.3(7) . .
C20 C25 C24 121.7(8) . .
C31 C26 C27 115.0(7) . .
C31 C26 C10 125.8(7) . .
C27 C26 C10 119.1(6) . .
F14 C27 C28 119.9(9) . .
F14 C27 C26 119.4(6) . .
C28 C27 C26 120.6(9) . .
F15 C28 C29 119.6(10) . .
F15 C28 C27 120.6(12) . .
C29 C28 C27 119.9(9) . .
C30 C29 C28 122.3(8) . .
C30 C29 F16 116.1(11) . .
C28 C29 F16 121.5(11) . .
F17 C30 C29 122.0(10) . .
F17 C30 C31 121.8(11) . .
C29 C30 C31 116.2(9) . .
F18 C31 C26 117.1(7) . .
F18 C31 C30 116.9(8) . .
C26 C31 C30 125.9(9) . .
C37 C32 C33 115.7(5) . .
C37 C32 C15 122.2(5) . .
C33 C32 C15 122.1(5) . .
F19 C33 C34 119.5(5) . .
F19 C33 C32 117.6(5) . .
C34 C33 C32 122.9(5) . .
F20 C34 C33 121.0(6) . .
F20 C34 C35 119.6(6) . .
C33 C34 C35 119.3(6) . .
C36 C35 F21 121.1(8) . .
C36 C35 C34 119.8(7) . .
F21 C35 C34 119.0(7) . .
F22 C36 C35 120.6(9) . .
F22 C36 C37 119.6(9) . .
C35 C36 C37 119.8(7) . .
F23 C37 C32 119.1(6) . .
F23 C37 C36 118.6(7) . .
C32 C37 C36 122.3(6) . .
N1 C38 C39 124.3(8) . .
N1 C38 H38 117.6 . .
C39 C38 H38 118.1 . .
C40 C39 C38 119.3(9) . .
C40 C39 H39 119.8 . .
C38 C39 H39 120.9 . .
C41 C40 C39 117.4(8) . .
C41 C40 H40 120.8 . .
C39 C40 H40 121.8 . .
C40 C41 C42 120.6(8) . .
C40 C41 H41 119.8 . .
C42 C41 H41 119.6 . .
N1 C42 C41 124.7(8) . .
N1 C42 H42 117.7 . .
C41 C42 H42 117.7 . .
N2 C43 C44 121.3(6) . .
N2 C43 H43 119.3 . .
C44 C43 H43 119.4 . .
C45 C44 C43 120.7(6) . .
C45 C44 H44 119.9 . .
C43 C44 H44 119.4 . .
C44 C45 C46 118.0(6) . .
C44 C45 H45 121.1 . .
C46 C45 H45 120.9 . .
C47 C46 C45 119.2(6) . .
C47 C46 H46 120.3 . .
C45 C46 H46 120.5 . .
N2 C47 C46 122.9(5) . .
N2 C47 H47 118.5 . .
C46 C47 H47 118.6 . .
N21A Co1A N24A 81.96(15) . .
N21A Co1A N22A 91.20(15) . .
N24A Co1A N22A 173.16(14) . .
N21A Co1A N23A 173.05(15) . .
N24A Co1A N23A 91.12(14) . .
N22A Co1A N23A 95.73(14) . .
N21A Co1A N2A 89.25(15) . .
N24A Co1A N2A 89.07(14) . .
N22A Co1A N2A 90.79(14) . .
N23A Co1A N2A 91.33(14) . .
N21A Co1A N1A 90.02(15) . .
N24A Co1A N1A 89.89(15) . .
N22A Co1A N1A 90.17(14) . .
N23A Co1A N1A 89.28(14) . .
N2A Co1A N1A 178.81(14) . .
C1A N21A C4A 111.3(4) . .
C1A N21A Co1A 116.2(3) . .
C4A N21A Co1A 132.5(3) . .
C9A N22A C6A 109.1(3) . .
C9A N22A Co1A 124.9(3) . .
C6A N22A Co1A 125.9(3) . .
C11A N23A C14A 110.0(3) . .
C11A N23A Co1A 123.6(3) . .
C14A N23A Co1A 126.1(3) . .
C19A N24A C16A 111.2(3) . .
C19A N24A Co1A 116.3(3) . .
C16A N24A Co1A 132.4(3) . .
C42A N1A C38A 117.3(4) . .
C42A N1A Co1A 121.4(3) . .
C38A N1A Co1A 121.3(3) . .
C43A N2A C47A 116.8(4) . .
C43A N2A Co1A 121.4(3) . .
C47A N2A Co1A 121.4(3) . .
N21A C1A C19A 113.1(4) . .
N21A C1A C2A 106.6(4) . .
C19A C1A C2A 140.3(4) . .
F1A C2A C3A 128.4(4) . .
F1A C2A C1A 124.1(4) . .
C3A C2A C1A 107.5(4) . .
C2A C3A F2A 126.0(4) . .
C2A C3A C4A 109.3(4) . .
F2A C3A C4A 124.7(4) . .
N21A C4A C5A 121.3(4) . .
N21A C4A C3A 105.3(4) . .
C5A C4A C3A 133.3(4) . .
C4A C5A C6A 123.1(4) . .
C4A C5A C20A 118.3(4) . .
C6A C5A C20A 118.6(4) . .
N22A C6A C5A 126.0(4) . .
N22A C6A C7A 106.8(4) . .
C5A C6A C7A 127.2(4) . .
C8A C7A F3A 127.1(4) . .
C8A C7A C6A 108.0(4) . .
F3A C7A C6A 124.9(4) . .
C7A C8A F4A 125.8(4) . .
C7A C8A C9A 108.9(4) . .
F4A C8A C9A 125.2(4) . .
N22A C9A C10A 124.9(4) . .
N22A C9A C8A 107.2(4) . .
C10A C9A C8A 127.9(4) . .
C11A C10A C9A 124.0(4) . .
C11A C10A C26A 118.0(4) . .
C9A C10A C26A 117.9(4) . .
N23A C11A C10A 126.2(4) . .
N23A C11A C12A 106.4(4) . .
C10A C11A C12A 127.4(4) . .
C13A C12A F5A 126.1(4) . .
C13A C12A C11A 108.4(4) . .
F5A C12A C11A 125.4(4) . .
C12A C13A F6A 125.8(4) . .
C12A C13A C14A 108.8(4) . .
F6A C13A C14A 125.4(4) . .
N23A C14A C15A 126.7(4) . .
N23A C14A C13A 106.3(3) . .
C15A C14A C13A 126.9(4) . .
C14A C15A C16A 122.0(4) . .
C14A C15A C32A 118.7(4) . .
C16A C15A C32A 119.1(4) . .
N24A C16A C15A 121.7(4) . .
N24A C16A C17A 105.7(4) . .
C15A C16A C17A 132.7(4) . .
F7A C17A C18A 125.7(4) . .
F7A C17A C16A 125.7(5) . .
C18A C17A C16A 108.6(4) . .
F8A C18A C17A 126.4(4) . .
F8A C18A C19A 126.3(4) . .
C17A C18A C19A 107.3(4) . .
N24A C19A C1A 112.4(4) . .
N24A C19A C18A 107.2(4) . .
C1A C19A C18A 140.4(4) . .
C21A C20A C25A 116.8(4) . .
C21A C20A C5A 122.5(4) . .
C25A C20A C5A 120.7(4) . .
F9A C21A C20A 119.1(4) . .
F9A C21A C22A 119.8(5) . .
C20A C21A C22A 121.0(5) . .
F10A C22A C23A 120.8(5) . .
F10A C22A C21A 119.6(6) . .
C23A C22A C21A 119.6(5) . .
C24A C23A F11A 120.8(5) . .
C24A C23A C22A 120.8(5) . .
F11A C23A C22A 118.4(5) . .
F12A C24A C23A 120.8(5) . .
F12A C24A C25A 119.8(5) . .
C23A C24A C25A 119.5(5) . .
F13A C25A C24A 118.6(4) . .
F13A C25A C20A 119.0(4) . .
C24A C25A C20A 122.4(5) . .
C27A C26A C31A 116.2(5) . .
C27A C26A C10A 123.3(5) . .
C31A C26A C10A 120.5(5) . .
F14A C27A C26A 120.2(5) . .
F14A C27A C28A 117.9(6) . .
C26A C27A C28A 122.0(7) . .
F15A C28A C29A 121.4(7) . .
F15A C28A C27A 120.9(9) . .
C29A C28A C27A 117.7(7) . .
F16A C29A C30A 121.0(9) . .
F16A C29A C28A 118.1(9) . .
C30A C29A C28A 120.8(6) . .
C31A C30A F17A 124.2(10) . .
C31A C30A C29A 118.3(8) . .
F17A C30A C29A 117.4(8) . .
C30A C31A F18A 116.9(7) . .
C30A C31A C26A 124.7(8) . .
F18A C31A C26A 118.2(5) . .
C37A C32A C33A 117.6(4) . .
C37A C32A C15A 120.3(4) . .
C33A C32A C15A 121.9(4) . .
F19A C33A C34A 119.2(5) . .
F19A C33A C32A 119.7(4) . .
C34A C33A C32A 121.0(5) . .
F20A C34A C35A 120.4(5) . .
F20A C34A C33A 120.3(6) . .
C35A C34A C33A 119.2(5) . .
C36A C35A F21A 120.5(6) . .
C36A C35A C34A 120.8(5) . .
F21A C35A C34A 118.8(6) . .
F22A C36A C35A 121.2(6) . .
F22A C36A C37A 118.7(6) . .
C35A C36A C37A 120.1(6) . .
F23A C37A C36A 119.2(5) . .
F23A C37A C32A 119.5(5) . .
C36A C37A C32A 121.3(5) . .
N1A C38A C39A 122.0(5) . .
N1A C38A H38A 118.8 . .
C39A C38A H38A 119.1 . .
C38A C39A C40A 119.9(5) . .
C38A C39A H39A 119.9 . .
C40A C39A H39A 120.2 . .
C39A C40A C41A 118.7(5) . .
C39A C40A H40A 120.6 . .
C41A C40A H40A 120.7 . .
C40A C41A C42A 118.8(5) . .
C40A C41A H41A 120.6 . .
C42A C41A H41A 120.6 . .
N1A C42A C41A 123.2(5) . .
N1A C42A H42A 118.3 . .
C41A C42A H42A 118.6 . .
N2A C43A C44A 123.3(5) . .
N2A C43A H43A 118.3 . .
C44A C43A H43A 118.5 . .
C43A C44A C45A 119.6(5) . .
C43A C44A H44A 120.1 . .
C45A C44A H44A 120.3 . .
C46A C45A C44A 117.6(5) . .
C46A C45A H45A 121.2 . .
C44A C45A H45A 121.2 . .
C47A C46A C45A 119.2(5) . .
C47A C46A H46A 120.5 . .
C45A C46A H46A 120.3 . .
N2A C47A C46A 123.5(5) . .
N2A C47A H47A 118.3 . .
C46A C47A H47A 118.2 . .
C49 C48 C49 119.9(8) . 2
C49 C48 H48 120.0 . .
C49 C48 H48 120.0 2 .
C50 C49 C48 120.1(5) . .
C50 C49 H49 120.0 . .
C48 C49 H49 120.0 . .
C49 C50 C51 120.0(5) . .
C49 C50 H50 120.0 . .
C51 C50 H50 120.0 . .
C50 C51 C50 119.9(8) 2 .
C50 C51 H51 120.0 2 .
C50 C51 H51 120.0 . .
C56 C52 C53 51.5(18) . .
C56 C53 C54 80(3) . .
C56 C53 C52 59(2) . .
C54 C53 C52 137(3) . .
C55 C54 C53 153(4) . .
C55 C54 C55 60(4) . 2
C53 C54 C55 117(5) . 2
C55 C54 C56 124(5) . .
C53 C54 C56 49(2) . .
C55 C54 C56 160(4) 2 .
C54 C55 C55 69(4) . 2
C54 C55 C54 120(4) . 2
C55 C55 C54 52(3) 2 2
C53 C56 C52 69(3) . .
C53 C56 C54 51(2) . .
C52 C56 C54 119(3) . .
C58 C57 C59 130.2(18) . .
C58 C57 H57 117.9 . .
C59 C57 H57 111.9 . .
C57 C58 C59 115.5(11) . 5_565
C57 C58 H58 117.7 . .
C59 C58 H58 126.5 5_565 .
C58 C59 C57 114.2(10) 5_565 .
C58 C59 H59 116.3 5_565 .
C57 C59 H59 129.4 . .

loop_
_geom_bond_atom_site_label_1
_geom_bond_atom_site_label_2
_geom_bond_distance
_geom_bond_site_symmetry_2
Co1 N21 1.867(4) .
Co1 N24 1.877(4) .
Co1 N23 1.898(4) .
Co1 N22 1.901(4) .
Co1 N1 2.003(5) .
Co1 N2 2.007(4) .
N21 C4 1.368(6) .
N21 C1 1.371(6) .
N22 C9 1.360(6) .
N22 C6 1.381(6) .
N23 C11 1.377(6) .
N23 C14 1.381(7) .
N24 C19 1.352(6) .
N24 C16 1.356(6) .
N1 C42 1.316(8) .
N1 C38 1.330(8) .
N2 C47 1.329(7) .
N2 C43 1.344(6) .
F1 C2 1.331(5) .
F2 C3 1.339(6) .
F3 C7 1.336(6) .
F4 C8 1.338(6) .
F5 C12 1.342(6) .
F6 C13 1.335(6) .
F7 C17 1.349(6) .
F8 C18 1.312(5) .
F9 C21 1.343(9) .
F10 C22 1.336(11) .
F11 C23 1.346(10) .
F12 C24 1.278(9) .
F13 C25 1.308(8) .
F14 C27 1.310(10) .
F15 C28 1.326(11) .
F16 C29 1.353(9) .
F17 C30 1.290(11) .
F18 C31 1.316(10) .
F19 C33 1.331(6) .
F20 C34 1.331(6) .
F21 C35 1.340(8) .
F22 C36 1.312(9) .
F23 C37 1.325(7) .
C1 C19 1.408(7) .
C1 C2 1.413(7) .
C2 C3 1.362(8) .
C3 C4 1.429(7) .
C4 C5 1.394(7) .
C5 C6 1.402(7) .
C5 C20 1.495(7) .
C6 C7 1.429(7) .
C7 C8 1.325(8) .
C8 C9 1.454(8) .
C9 C10 1.373(7) .
C10 C11 1.414(8) .
C10 C26 1.494(7) .
C11 C12 1.425(7) .
C12 C13 1.353(8) .
C13 C14 1.436(7) .
C14 C15 1.413(7) .
C15 C16 1.387(7) .
C15 C32 1.479(7) .
C16 C17 1.438(7) .
C17 C18 1.360(8) .
C18 C19 1.430(7) .
C20 C25 1.366(8) .
C20 C21 1.406(9) .
C21 C22 1.347(11) .
C22 C23 1.294(14) .
C23 C24 1.439(14) .
C24 C25 1.430(11) .
C26 C31 1.321(10) .
C26 C27 1.423(10) .
C27 C28 1.372(11) .
C28 C29 1.353(14) .
C29 C30 1.332(14) .
C30 C31 1.402(11) .
C32 C37 1.352(9) .
C32 C33 1.388(7) .
C33 C34 1.360(8) .
C34 C35 1.370(10) .
C35 C36 1.337(11) .
C36 C37 1.397(11) .
C38 C39 1.376(12) .
C38 H38 0.9302 .
C39 C40 1.333(12) .
C39 H39 0.9299 .
C40 C41 1.332(12) .
C40 H40 0.9300 .
C41 C42 1.351(11) .
C41 H41 0.9301 .
C42 H42 0.9299 .
C43 C44 1.383(9) .
C43 H43 0.9299 .
C44 C45 1.345(9) .
C44 H44 0.9302 .
C45 C46 1.384(9) .
C45 H45 0.9300 .
C46 C47 1.370(8) .
C46 H46 0.9299 .
C47 H47 0.9300 .
Co1A N21A 1.866(4) .
Co1A N24A 1.875(3) .
Co1A N22A 1.907(3) .
Co1A N23A 1.910(3) .
Co1A N2A 2.004(3) .
Co1A N1A 2.007(4) .
N21A C1A 1.358(5) .
N21A C4A 1.366(5) .
N22A C9A 1.361(5) .
N22A C6A 1.379(5) .
N23A C11A 1.372(5) .
N23A C14A 1.378(5) .
N24A C19A 1.358(5) .
N24A C16A 1.357(5) .
N1A C42A 1.321(6) .
N1A C38A 1.358(6) .
N2A C43A 1.332(6) .
N2A C47A 1.339(5) .
F1A C2A 1.327(5) .
F2A C3A 1.342(5) .
F3A C7A 1.333(5) .
F4A C8A 1.342(5) .
F5A C12A 1.338(5) .
F6A C13A 1.340(5) .
F7A C17A 1.346(5) .
F8A C18A 1.336(5) .
F9A C21A 1.322(6) .
F10A C22A 1.338(6) .
F11A C23A 1.345(5) .
F12A C24A 1.333(6) .
F13A C25A 1.341(5) .
F14A C27A 1.312(8) .
F15A C28A 1.303(9) .
F16A C29A 1.349(7) .
F17A C30A 1.338(10) .
F18A C31A 1.350(8) .
F19A C33A 1.327(6) .
F20A C34A 1.336(6) .
F21A C35A 1.349(6) .
F22A C36A 1.333(7) .
F23A C37A 1.345(6) .
C1A C19A 1.404(6) .
C1A C2A 1.441(6) .
C2A C3A 1.341(7) .
C3A C4A 1.441(6) .
C4A C5A 1.376(6) .
C5A C6A 1.407(6) .
C5A C20A 1.507(6) .
C6A C7A 1.436(6) .
C7A C8A 1.328(7) .
C8A C9A 1.429(6) .
C9A C10A 1.405(6) .
C10A C11A 1.387(6) .
C10A C26A 1.491(6) .
C11A C12A 1.444(6) .
C12A C13A 1.333(6) .
C13A C14A 1.437(6) .
C14A C15A 1.401(6) .
C15A C16A 1.406(6) .
C15A C32A 1.492(6) .
C16A C17A 1.427(6) .
C17A C18A 1.365(7) .
C18A C19A 1.413(6) .
C20A C21A 1.378(6) .
C20A C25A 1.381(7) .
C21A C22A 1.392(7) .
C22A C23A 1.360(8) .
C23A C24A 1.345(7) .
C24A C25A 1.373(7) .
C26A C27A 1.360(8) .
C26A C31A 1.380(8) .
C27A C28A 1.400(9) .
C28A C29A 1.395(12) .
C29A C30A 1.360(13) .
C30A C31A 1.336(9) .
C32A C37A 1.382(7) .
C32A C33A 1.384(6) .
C33A C34A 1.378(7) .
C34A C35A 1.378(9) .
C35A C36A 1.342(9) .
C36A C37A 1.376(8) .
C38A C39A 1.365(7) .
C38A H38A 0.9302 .
C39A C40A 1.364(9) .
C39A H39A 0.9301 .
C40A C41A 1.368(8) .
C40A H40A 0.9300 .
C41A C42A 1.380(7) .
C41A H41A 0.9299 .
C42A H42A 0.9300 .
C43A C44A 1.365(7) .
C43A H43A 0.9300 .
C44A C45A 1.384(8) .
C44A H44A 0.9300 .
C45A C46A 1.376(8) .
C45A H45A 0.9302 .
C46A C47A 1.369(7) .
C46A H46A 0.9301 .
C47A H47A 0.9300 .
C48 C49 1.376(8) .
C48 C49 1.376(8) 2
C48 H48 0.9300 .
C49 C50 1.375(10) .
C49 H49 0.9300 .
C50 C51 1.377(8) .
C50 H50 0.9300 .
C51 C50 1.377(8) 2
C51 H51 0.9300 .
C52 C56 1.49(4) .
C52 C53 1.63(4) .
C53 C56 1.36(4) .
C53 C54 1.40(4) .
C54 C55 1.30(5) .
C54 C55 1.55(5) 2
C54 C56 1.76(5) .
C55 C55 1.43(8) 2
C55 C54 1.55(5) 2
C57 C58 1.399(9) .
C57 C59 1.413(9) .
C57 H57 0.9301 .
C58 C59 1.411(10) 5_565
C58 H58 0.9300 .
C59 C58 1.411(10) 5_565
C59 H59 0.9301 .
